data_1512234
loop_
_publ_author_name
'Ramirez, Thomas A.'
'Wang, Qian'
'Zhu, Yingguang'
'Zheng, Huaiji'
'Peng, Xingao'
'Cornwall, Richard G.'
'Shi, Yian'

_publ_section_title
;
 Pd(0)-Catalyzed Sequential C-N Bond Formation via Allylic and Aromatic
 C-H Amination of \a-Methylstyrenes with Diaziridinone.
;
_journal_issue 16
_journal_name_full 'Organic letters'
_journal_page_first 4210
_journal_page_last 4213
_journal_paper_doi 10.1021/ol401935c
_journal_volume 15
_journal_year 2013
_chemical_formula_moiety 'C23 H37 N3 O2'
_chemical_formula_sum 'C23 H37 N3 O2'
_chemical_formula_weight 387.56
_chemical_name_systematic
; 
 ? 
;
_space_group_IT_number 14
_symmetry_cell_setting monoclinic
_symmetry_space_group_name_Hall '-P 2ybc'
_symmetry_space_group_name_H-M 'P 1 21/c 1'
_atom_sites_solution_hydrogens geom
_atom_sites_solution_primary direct
_atom_sites_solution_secondary difmap
_audit_creation_method SHELXL-97
_cell_angle_alpha 90.00
_cell_angle_beta 111.678(5)
_cell_angle_gamma 90.00
_cell_formula_units_Z 4
_cell_length_a 10.8005(10)
_cell_length_b 18.9134(18)
_cell_length_c 11.8008(11)
_cell_measurement_reflns_used 9738
_cell_measurement_temperature 120(2)
_cell_measurement_theta_max 33.57
_cell_measurement_theta_min 2.29
_cell_volume 2240.1(4)
_computing_cell_refinement 'Bruker APEX2 (Bruker, 2009)'
_computing_data_collection 'Bruker APEX2 (Bruker, 2009)'
_computing_data_reduction 'Bruker APEX2 (Bruker, 2009)'
_computing_molecular_graphics 'SHELXTL (Sheldrick, 2008)'
_computing_publication_material 'SHELXTL (Sheldrick, 2008)'
_computing_structure_refinement 'SHELXTL (Sheldrick, 2008)'
_computing_structure_solution 'SHELXTL (Sheldrick, 2008)'
_diffrn_ambient_temperature 120(2)
_diffrn_measured_fraction_theta_full 0.983
_diffrn_measured_fraction_theta_max 0.983
_diffrn_measurement_device_type 'Bruker APEX-II CCD'
_diffrn_measurement_method '\f and \w scans'
_diffrn_radiation_monochromator graphite
_diffrn_radiation_source 'fine-focus sealed tube'
_diffrn_radiation_type MoK\a
_diffrn_radiation_wavelength 0.71073
_diffrn_reflns_av_R_equivalents 0.0511
_diffrn_reflns_av_sigmaI/netI 0.0314
_diffrn_reflns_limit_h_max 16
_diffrn_reflns_limit_h_min -16
_diffrn_reflns_limit_k_max 29
_diffrn_reflns_limit_k_min -29
_diffrn_reflns_limit_l_max 18
_diffrn_reflns_limit_l_min -18
_diffrn_reflns_number 64302
_diffrn_reflns_theta_full 33.72
_diffrn_reflns_theta_max 33.72
_diffrn_reflns_theta_min 2.03
_exptl_absorpt_coefficient_mu 0.073
_exptl_absorpt_correction_T_max 0.9886
_exptl_absorpt_correction_T_min 0.9681
_exptl_absorpt_correction_type multi-scan
_exptl_absorpt_process_details 'SCALE (Bruker, 2009)'
_exptl_crystal_colour colourless
_exptl_crystal_density_diffrn 1.149
_exptl_crystal_density_meas ?
_exptl_crystal_density_method 'not measured'
_exptl_crystal_description block
_exptl_crystal_F_000 848
_exptl_crystal_size_max 0.44
_exptl_crystal_size_mid 0.38
_exptl_crystal_size_min 0.16
_refine_diff_density_max 0.494
_refine_diff_density_min -0.225
_refine_diff_density_rms 0.048
_refine_ls_extinction_method none
_refine_ls_goodness_of_fit_ref 1.022
_refine_ls_hydrogen_treatment constr
_refine_ls_matrix_type full
_refine_ls_number_parameters 263
_refine_ls_number_reflns 8798
_refine_ls_number_restraints 0
_refine_ls_restrained_S_all 1.022
_refine_ls_R_factor_all 0.0618
_refine_ls_R_factor_gt 0.0441
_refine_ls_shift/su_max 0.001
_refine_ls_shift/su_mean 0.000
_refine_ls_structure_factor_coef Fsqd
_refine_ls_weighting_details 'calc w=1/[\s^2^(Fo^2^)+(0.0642P)^2^+0.4592P] where P=(Fo^2^+2Fc^2^)/3'
_refine_ls_weighting_scheme calc
_refine_ls_wR_factor_gt 0.1141
_refine_ls_wR_factor_ref 0.1257
_reflns_number_gt 6823
_reflns_number_total 8798
_reflns_threshold_expression >2sigma(I)
_cod_data_source_file ol401935c_si_002.cif
_cod_data_source_block shi05_p21c
_cod_depositor_comments
;
The following automatic conversions were performed:

'_symmetry_cell_setting' value 'Monoclinic' changed to 'monoclinic'
according to /home/saulius/struct/CIF-dictionaries/cif_core.dic
dictionary named 'cif_core.dic' version 2.4.2 from 2011-04-26.

Automatic conversion script
Id: cif_fix_values 1891 2012-01-12 08:04:46Z andrius 

The following automatic conversions were performed:

'_exptl_crystal_density_meas' value 'not measured' was changed to '?'
- the value is perceived as not measured.

Automatic conversion script
Id: cif_fix_values 3008 2015-01-20 13:52:24Z robertas 
;
_cod_original_sg_symbol_H-M 'P 21/c'
_cod_database_code 1512234

loop_
_symmetry_equiv_pos_as_xyz
'x, y, z'
'-x, y+1/2, -z+1/2'
'-x, -y, -z'
'x, -y-1/2, z-1/2'

loop_
_atom_site_label
_atom_site_type_symbol
_atom_site_fract_x
_atom_site_fract_y
_atom_site_fract_z
_atom_site_U_iso_or_equiv
_atom_site_adp_type
_atom_site_occupancy
_atom_site_symmetry_multiplicity
_atom_site_calc_flag
_atom_site_refinement_flags
O1 O -0.21178(6) 0.55926(4) 0.08081(6) 0.02308(14) Uani 1 1 d .
O2 O 0.23823(7) 0.67908(4) 0.65975(6) 0.02214(14) Uani 1 1 d .
N1 N -0.06565(7) 0.64815(4) 0.07577(6) 0.01631(13) Uani 1 1 d .
N2 N 0.00894(7) 0.56143(4) 0.21577(6) 0.01526(13) Uani 1 1 d .
N3 N 0.35580(7) 0.60702(4) 0.25301(6) 0.01529(13) Uani 1 1 d .
C1 C -0.10094(8) 0.58675(4) 0.12047(7) 0.01596(14) Uani 1 1 d .
C2 C 0.05836(8) 0.67382(5) 0.16722(8) 0.01815(15) Uani 1 1 d .
H2A H 0.0407 0.7068 0.2246 0.022 Uiso 1 1 calc R
H2B H 0.1140 0.6980 0.1285 0.022 Uiso 1 1 calc R
C3 C 0.12607(7) 0.60585(4) 0.23259(7) 0.01461(14) Uani 1 1 d .
C4 C 0.22514(8) 0.57676(5) 0.17707(8) 0.01858(15) Uani 1 1 d .
H4A H 0.2280 0.5245 0.1804 0.022 Uiso 1 1 calc R
H4B H 0.1993 0.5919 0.0911 0.022 Uiso 1 1 calc R
C5 C 0.21706(8) 0.62316(4) 0.36070(7) 0.01409(14) Uani 1 1 d .
C6 C 0.34998(8) 0.62226(4) 0.36787(7) 0.01396(13) Uani 1 1 d .
C7 C 0.44935(8) 0.63963(5) 0.47938(8) 0.01764(15) Uani 1 1 d .
H7 H 0.5404 0.6381 0.4882 0.021 Uiso 1 1 calc R
C8 C 0.41474(8) 0.65936(5) 0.57806(8) 0.01822(15) Uani 1 1 d .
H8 H 0.4829 0.6717 0.6534 0.022 Uiso 1 1 calc R
C9 C 0.28198(8) 0.66126(4) 0.56775(7) 0.01631(14) Uani 1 1 d .
C10 C 0.18184(8) 0.64277(4) 0.45711(7) 0.01623(14) Uani 1 1 d .
H10 H 0.0909 0.6437 0.4485 0.019 Uiso 1 1 calc R
C11 C -0.16903(8) 0.69979(5) 0.00489(8) 0.01878(15) Uani 1 1 d .
C12 C -0.09667(9) 0.76074(5) -0.02945(9) 0.02604(19) Uani 1 1 d .
H12A H -0.0413 0.7421 -0.0722 0.039 Uiso 1 1 calc R
H12B H -0.0401 0.7854 0.0447 0.039 Uiso 1 1 calc R
H12C H -0.1622 0.7939 -0.0828 0.039 Uiso 1 1 calc R
C13 C -0.26427(10) 0.66597(6) -0.11282(9) 0.0293(2) Uani 1 1 d .
H13A H -0.2131 0.6467 -0.1591 0.044 Uiso 1 1 calc R
H13B H -0.3266 0.7018 -0.1620 0.044 Uiso 1 1 calc R
H13C H -0.3141 0.6278 -0.0927 0.044 Uiso 1 1 calc R
C14 C -0.24669(11) 0.72716(6) 0.08101(11) 0.0312(2) Uani 1 1 d .
H14A H -0.3119 0.7624 0.0339 0.047 Uiso 1 1 calc R
H14B H -0.1849 0.7489 0.1559 0.047 Uiso 1 1 calc R
H14C H -0.2931 0.6877 0.1020 0.047 Uiso 1 1 calc R
C15 C 0.00569(8) 0.48957(4) 0.26702(7) 0.01698(15) Uani 1 1 d .
C16 C -0.03289(11) 0.43441(5) 0.16515(9) 0.0313(2) Uani 1 1 d .
H16A H -0.1239 0.4435 0.1080 0.047 Uiso 1 1 calc R
H16B H -0.0283 0.3871 0.2003 0.047 Uiso 1 1 calc R
H16C H 0.0288 0.4372 0.1218 0.047 Uiso 1 1 calc R
C17 C -0.09789(10) 0.49036(6) 0.32737(10) 0.02693(19) Uani 1 1 d .
H17A H -0.0740 0.5267 0.3911 0.040 Uiso 1 1 calc R
H17B H -0.1000 0.4440 0.3637 0.040 Uiso 1 1 calc R
H17C H -0.1859 0.5009 0.2659 0.040 Uiso 1 1 calc R
C18 C 0.14094(9) 0.46891(5) 0.36388(8) 0.02196(17) Uani 1 1 d .
H18A H 0.2091 0.4694 0.3275 0.033 Uiso 1 1 calc R
H18B H 0.1349 0.4214 0.3945 0.033 Uiso 1 1 calc R
H18C H 0.1651 0.5028 0.4315 0.033 Uiso 1 1 calc R
C19 C 0.47603(8) 0.57658(5) 0.23762(8) 0.01759(15) Uani 1 1 d .
C20 C 0.59206(9) 0.62890(6) 0.28208(10) 0.0271(2) Uani 1 1 d .
H20A H 0.5616 0.6756 0.2468 0.041 Uiso 1 1 calc R
H20B H 0.6640 0.6126 0.2567 0.041 Uiso 1 1 calc R
H20C H 0.6250 0.6320 0.3712 0.041 Uiso 1 1 calc R
C21 C 0.44434(10) 0.56485(6) 0.10172(9) 0.0289(2) Uani 1 1 d .
H21A H 0.3762 0.5280 0.0714 0.043 Uiso 1 1 calc R
H21B H 0.5253 0.5500 0.0892 0.043 Uiso 1 1 calc R
H21C H 0.4112 0.6090 0.0573 0.043 Uiso 1 1 calc R
C22 C 0.51579(10) 0.50663(6) 0.30644(11) 0.0295(2) Uani 1 1 d .
H22A H 0.5354 0.5146 0.3934 0.044 Uiso 1 1 calc R
H22B H 0.5951 0.4877 0.2954 0.044 Uiso 1 1 calc R
H22C H 0.4424 0.4728 0.2746 0.044 Uiso 1 1 calc R
C23 C 0.33748(11) 0.69426(6) 0.77619(8) 0.0273(2) Uani 1 1 d .
H23A H 0.3956 0.6530 0.8053 0.041 Uiso 1 1 calc R
H23B H 0.2945 0.7053 0.8340 0.041 Uiso 1 1 calc R
H23C H 0.3907 0.7349 0.7693 0.041 Uiso 1 1 calc R

loop_
_atom_site_aniso_label
_atom_site_aniso_U_11
_atom_site_aniso_U_22
_atom_site_aniso_U_33
_atom_site_aniso_U_23
_atom_site_aniso_U_13
_atom_site_aniso_U_12
O1 0.0126(3) 0.0263(3) 0.0250(3) 0.0022(2) 0.0008(2) -0.0034(2)
O2 0.0229(3) 0.0287(3) 0.0147(3) -0.0069(2) 0.0068(2) -0.0006(3)
N1 0.0108(3) 0.0212(3) 0.0141(3) 0.0029(2) 0.0013(2) 0.0001(2)
N2 0.0108(3) 0.0188(3) 0.0140(3) 0.0016(2) 0.0021(2) -0.0006(2)
N3 0.0112(3) 0.0215(3) 0.0129(3) -0.0011(2) 0.0041(2) -0.0007(2)
C1 0.0119(3) 0.0206(4) 0.0140(3) 0.0002(3) 0.0031(3) 0.0008(3)
C2 0.0127(3) 0.0216(4) 0.0165(3) 0.0028(3) 0.0011(3) -0.0018(3)
C3 0.0102(3) 0.0202(3) 0.0120(3) -0.0003(3) 0.0025(2) -0.0002(3)
C4 0.0124(3) 0.0291(4) 0.0136(3) -0.0040(3) 0.0041(3) -0.0017(3)
C5 0.0117(3) 0.0168(3) 0.0120(3) -0.0002(2) 0.0024(2) 0.0003(3)
C6 0.0123(3) 0.0154(3) 0.0132(3) 0.0007(2) 0.0036(2) -0.0006(2)
C7 0.0122(3) 0.0227(4) 0.0155(3) -0.0014(3) 0.0022(3) -0.0021(3)
C8 0.0163(3) 0.0212(4) 0.0140(3) -0.0026(3) 0.0018(3) -0.0021(3)
C9 0.0185(3) 0.0167(3) 0.0130(3) -0.0017(3) 0.0049(3) 0.0001(3)
C10 0.0140(3) 0.0191(3) 0.0150(3) -0.0020(3) 0.0047(3) 0.0008(3)
C11 0.0137(3) 0.0236(4) 0.0176(4) 0.0053(3) 0.0041(3) 0.0037(3)
C12 0.0206(4) 0.0298(5) 0.0252(4) 0.0119(4) 0.0055(3) 0.0012(3)
C13 0.0202(4) 0.0347(5) 0.0225(4) 0.0051(4) -0.0045(3) 0.0015(4)
C14 0.0301(5) 0.0355(5) 0.0336(5) 0.0106(4) 0.0185(4) 0.0137(4)
C15 0.0164(3) 0.0168(3) 0.0156(3) 0.0000(3) 0.0035(3) 0.0004(3)
C16 0.0360(5) 0.0230(4) 0.0247(5) -0.0079(4) -0.0006(4) 0.0040(4)
C17 0.0232(4) 0.0312(5) 0.0289(5) 0.0090(4) 0.0127(4) 0.0002(4)
C18 0.0200(4) 0.0219(4) 0.0197(4) 0.0028(3) 0.0023(3) 0.0027(3)
C19 0.0128(3) 0.0204(4) 0.0209(4) -0.0027(3) 0.0078(3) -0.0015(3)
C20 0.0200(4) 0.0315(5) 0.0352(5) -0.0115(4) 0.0166(4) -0.0105(4)
C21 0.0220(4) 0.0443(6) 0.0239(4) -0.0109(4) 0.0125(4) -0.0039(4)
C22 0.0236(4) 0.0249(4) 0.0429(6) 0.0054(4) 0.0156(4) 0.0062(4)
C23 0.0307(5) 0.0335(5) 0.0151(4) -0.0077(3) 0.0056(3) -0.0008(4)

loop_
_atom_type_symbol
_atom_type_description
_atom_type_scat_dispersion_real
_atom_type_scat_dispersion_imag
_atom_type_scat_source
C C 0.0033 0.0016 'International Tables Vol C Tables 4.2.6.8 and 6.1.1.4'
H H 0.0000 0.0000 'International Tables Vol C Tables 4.2.6.8 and 6.1.1.4'
N N 0.0061 0.0033 'International Tables Vol C Tables 4.2.6.8 and 6.1.1.4'
O O 0.0106 0.0060 'International Tables Vol C Tables 4.2.6.8 and 6.1.1.4'

loop_
_geom_angle_atom_site_label_1
_geom_angle_atom_site_label_2
_geom_angle_atom_site_label_3
_geom_angle
C9 O2 C23 117.04(7)
C1 N1 C2 107.69(6)
C1 N1 C11 120.63(7)
C2 N1 C11 119.43(7)
C1 N2 C3 110.42(7)
C1 N2 C15 120.16(7)
C3 N2 C15 127.83(6)
C6 N3 C4 106.87(6)
C6 N3 C19 123.09(7)
C4 N3 C19 117.10(7)
O1 C1 N2 125.85(8)
O1 C1 N1 125.17(8)
N2 C1 N1 108.98(7)
N1 C2 C3 103.26(7)
N2 C3 C5 118.08(7)
N2 C3 C2 100.60(6)
C5 C3 C2 109.59(7)
N2 C3 C4 115.78(7)
C5 C3 C4 101.87(6)
C2 C3 C4 111.08(7)
N3 C4 C3 105.07(6)
C10 C5 C6 122.74(7)
C10 C5 C3 127.72(7)
C6 C5 C3 109.35(7)
C7 C6 C5 117.78(7)
C7 C6 N3 131.52(7)
C5 C6 N3 110.59(7)
C6 C7 C8 119.93(8)
C9 C8 C7 121.11(7)
O2 C9 C8 125.39(7)
O2 C9 C10 115.18(7)
C8 C9 C10 119.42(7)
C5 C10 C9 118.98(7)
N1 C11 C14 110.68(7)
N1 C11 C12 107.05(7)
C14 C11 C12 110.22(8)
N1 C11 C13 110.46(8)
C14 C11 C13 110.14(8)
C12 C11 C13 108.22(8)
N2 C15 C16 110.06(7)
N2 C15 C17 108.04(7)
C16 C15 C17 109.78(8)
N2 C15 C18 112.01(7)
C16 C15 C18 108.65(7)
C17 C15 C18 108.27(7)
N3 C19 C21 108.45(7)
N3 C19 C22 110.84(7)
C21 C19 C22 110.00(8)
N3 C19 C20 110.39(7)
C21 C19 C20 106.95(8)
C22 C19 C20 110.12(8)

loop_
_geom_bond_atom_site_label_1
_geom_bond_atom_site_label_2
_geom_bond_distance
O1 C1 1.2282(10)
O2 C9 1.3764(10)
O2 C23 1.4252(11)
N1 C1 1.3860(11)
N1 C2 1.4582(11)
N1 C11 1.4866(11)
N2 C1 1.3843(10)
N2 C3 1.4697(10)
N2 C15 1.4934(11)
N3 C6 1.4097(10)
N3 C4 1.4792(11)
N3 C19 1.4916(11)
C2 C3 1.5382(12)
C3 C5 1.5036(11)
C3 C4 1.5475(11)
C5 C10 1.3771(11)
C5 C6 1.4066(11)
C6 C7 1.3957(11)
C7 C8 1.3988(12)
C8 C9 1.3939(12)
C9 C10 1.3977(11)
C11 C14 1.5281(14)
C11 C12 1.5291(13)
C11 C13 1.5301(13)
C15 C16 1.5287(13)
C15 C17 1.5322(13)
C15 C18 1.5361(12)
C19 C21 1.5274(13)
C19 C22 1.5286(14)
C19 C20 1.5295(12)
